data_7217457
loop_
_publ_author_name
'Cross, Jacob T.'
'Rossi, Nicholas A.'
'Serafin, Mateusz'
'Wheeler, Kraig A.'

_publ_section_title
;
 Tr\"oger's base quasiracemates and crystal packing tendencies
;
_journal_issue 31
_journal_name_full CrystEngComm
_journal_page_first 7251
_journal_paper_doi 10.1039/C4CE00323C
_journal_volume 16
_journal_year 2014
_chemical_formula_moiety 'C14 H10 Cl2 N2'
_chemical_formula_sum 'C14 H10 Cl2 N2'
_chemical_formula_weight 277.14
_space_group_crystal_system monoclinic
_space_group_IT_number 14
_space_group_name_Hall '-P 2ybc'
_space_group_name_H-M_alt 'P 1 21/c 1'
_symmetry_space_group_name_Hall '-P 2ybc'
_symmetry_space_group_name_H-M 'P 1 21/c 1'
_atom_sites_solution_hydrogens geom
_audit_creation_method SHELXL-2013
_cell_angle_alpha 90.00
_cell_angle_beta 94.316(1)
_cell_angle_gamma 90.00
_cell_formula_units_Z 4
_cell_length_a 5.7702(1)
_cell_length_b 15.3388(2)
_cell_length_c 13.9156(2)
_cell_measurement_reflns_used 8040
_cell_measurement_temperature 296(2)
_cell_measurement_theta_max 59.19
_cell_measurement_theta_min 2.65
_cell_volume 1228.15(3)
_computing_cell_refinement APEX2
_computing_data_collection APEX2
_computing_data_reduction
;
SAINT (Bruker, 2010) and XPREP (Bruker, 2010)
;
_computing_molecular_graphics 'XSEED (Barbour, 2001)'
_computing_publication_material 'XSEED (Barbour, 2001)'
_computing_structure_refinement 'SHELXL-2013 (Sheldrick, 2013)'
_computing_structure_solution 'SHELXL-2013 (Sheldrick, 2013)'
_diffrn_ambient_temperature 296(2)
_diffrn_measured_fraction_theta_full 0.997
_diffrn_measured_fraction_theta_max 0.994
_diffrn_measurement_device_type 'Bruker APEXII CCD'
_diffrn_measurement_method 'phi and omega scans'
_diffrn_radiation_monochromator graphite
_diffrn_radiation_source 'fine-focus sealed tube'
_diffrn_radiation_type CuK\a
_diffrn_radiation_wavelength 1.54178
_diffrn_reflns_av_R_equivalents 0.0433
_diffrn_reflns_av_unetI/netI 0.0238
_diffrn_reflns_Laue_measured_fraction_full 0.997
_diffrn_reflns_Laue_measured_fraction_max 0.994
_diffrn_reflns_limit_h_max 6
_diffrn_reflns_limit_h_min -6
_diffrn_reflns_limit_k_max 18
_diffrn_reflns_limit_k_min -18
_diffrn_reflns_limit_l_max 16
_diffrn_reflns_limit_l_min -16
_diffrn_reflns_number 16883
_diffrn_reflns_point_group_measured_fraction_full 0.997
_diffrn_reflns_point_group_measured_fraction_max 0.994
_diffrn_reflns_theta_full 67.679
_diffrn_reflns_theta_max 67.827
_diffrn_reflns_theta_min 4.296
_exptl_absorpt_coefficient_mu 4.589
_exptl_absorpt_correction_T_max 0.753
_exptl_absorpt_correction_T_min 0.426
_exptl_absorpt_correction_type multi-scan
_exptl_absorpt_process_details 'SADABS (Bruker, 2012)'
_exptl_crystal_colour colorless
_exptl_crystal_density_diffrn 1.504
_exptl_crystal_description 'transparent rhomboid'
_exptl_crystal_F_000 568
_exptl_crystal_size_max 0.360
_exptl_crystal_size_mid 0.310
_exptl_crystal_size_min 0.250
_refine_diff_density_max 0.368
_refine_diff_density_min -0.400
_refine_diff_density_rms 0.038
_refine_ls_extinction_method none
_refine_ls_goodness_of_fit_ref 1.052
_refine_ls_hydrogen_treatment constr
_refine_ls_matrix_type full
_refine_ls_number_parameters 163
_refine_ls_number_reflns 2218
_refine_ls_number_restraints 0
_refine_ls_restrained_S_all 1.052
_refine_ls_R_factor_all 0.0518
_refine_ls_R_factor_gt 0.0382
_refine_ls_shift/su_max 0.001
_refine_ls_shift/su_mean 0.000
_refine_ls_structure_factor_coef Fsqd
_refine_ls_weighting_details 'w=1/[\s^2^(Fo^2^)+(0.0433P)^2^+0.4521P] where P=(Fo^2^+2Fc^2^)/3'
_refine_ls_weighting_scheme calc
_refine_ls_wR_factor_gt 0.0958
_refine_ls_wR_factor_ref 0.1035
_reflns_Friedel_coverage 0.000
_reflns_number_gt 1748
_reflns_number_total 2218
_reflns_threshold_expression 'I > 2\s(I)'
_cod_data_source_file c4ce00323c2.cif
_cod_data_source_block kaw78
_cod_database_code 7217457
_shelx_space_group_comment
;
The symmetry employed for this shelxl refinement is uniquely defined
by the following loop, which should always be used as a source of
symmetry information in preference to the above space-group names.
They are only intended as comments.
;
_shelx_estimated_absorpt_t_min 0.289
_shelx_estimated_absorpt_t_max 0.393
_shelxl_version_number 2013-4

loop_
_symmetry_equiv_pos_as_xyz
'x, y, z'
'-x, y+1/2, -z+1/2'
'-x, -y, -z'
'x, -y-1/2, z-1/2'

loop_
_atom_site_label
_atom_site_type_symbol
_atom_site_fract_x
_atom_site_fract_y
_atom_site_fract_z
_atom_site_U_iso_or_equiv
_atom_site_adp_type
_atom_site_occupancy
_atom_site_site_symmetry_order
_atom_site_calc_flag
_atom_site_refinement_flags_posn
_atom_site_refinement_flags_adp
Cl1 Cl 0.61970(15) 0.38089(6) 1.00062(5) 0.0947(3) Uani 1 1 d . .
Cl2 Cl 0.05356(12) 0.31951(4) 0.17179(4) 0.0756(2) Uani 1 1 d . .
N1 N 0.9683(3) 0.43727(15) 0.61767(15) 0.0674(6) Uani 1 1 d . .
N2 N 0.6189(3) 0.38057(12) 0.54030(13) 0.0528(4) Uani 1 1 d . .
C1 C 0.8846(4) 0.41985(15) 0.70783(16) 0.0542(5) Uani 1 1 d . .
C2 C 1.0157(4) 0.44670(16) 0.79032(18) 0.0625(6) Uani 1 1 d . .
H2 H 1.1578 0.4740 0.7845 0.075 Uiso 1 1 calc R U
C3 C 0.9395(4) 0.43371(16) 0.87998(18) 0.0654(6) Uani 1 1 d . .
H3 H 1.0295 0.4513 0.9348 0.078 Uiso 1 1 calc R U
C4 C 0.7267(4) 0.39405(15) 0.88767(17) 0.0621(6) Uani 1 1 d . .
C5 C 0.5949(4) 0.36539(15) 0.80655(16) 0.0577(6) Uani 1 1 d . .
H5 H 0.4533 0.3378 0.8127 0.069 Uiso 1 1 calc R U
C6 C 0.6739(4) 0.37783(13) 0.71689(15) 0.0502(5) Uani 1 1 d . .
C7 C 0.5329(4) 0.34538(16) 0.62858(15) 0.0560(5) Uani 1 1 d . .
H7A H 0.5394 0.2822 0.6268 0.067 Uiso 1 1 calc R U
H7B H 0.3718 0.3623 0.6321 0.067 Uiso 1 1 calc R U
C8 C 0.8334(4) 0.41819(17) 0.54307(18) 0.0640(6) Uani 1 1 d . .
H8 H 0.8887 0.4316 0.4838 0.077 Uiso 1 1 calc R U
C9 C 0.4856(4) 0.36645(13) 0.45157(15) 0.0497(5) Uani 1 1 d . .
C10 C 0.5435(4) 0.40503(16) 0.36660(17) 0.0631(6) Uani 1 1 d . .
H10 H 0.6719 0.4417 0.3671 0.076 Uiso 1 1 calc R U
C11 C 0.4126(4) 0.38954(16) 0.28125(18) 0.0654(6) Uani 1 1 d . .
H11 H 0.4553 0.4148 0.2245 0.078 Uiso 1 1 calc R U
C12 C 0.2203(4) 0.33716(14) 0.27961(16) 0.0555(5) Uani 1 1 d . .
C13 C 0.1560(4) 0.29964(15) 0.36318(17) 0.0583(6) Uani 1 1 d . .
H13 H 0.0234 0.2651 0.3624 0.070 Uiso 1 1 calc R U
C14 C 0.2894(4) 0.31345(15) 0.44839(16) 0.0562(5) Uani 1 1 d . .
H14 H 0.2474 0.2869 0.5046 0.067 Uiso 1 1 calc R U

loop_
_atom_site_aniso_label
_atom_site_aniso_U_11
_atom_site_aniso_U_22
_atom_site_aniso_U_33
_atom_site_aniso_U_23
_atom_site_aniso_U_13
_atom_site_aniso_U_12
Cl1 0.1104(6) 0.1205(6) 0.0509(4) 0.0067(4) -0.0102(3) -0.0325(5)
Cl2 0.0832(5) 0.0806(4) 0.0592(4) -0.0084(3) -0.0195(3) -0.0021(3)
N1 0.0437(10) 0.0965(15) 0.0616(12) -0.0134(11) 0.0002(9) -0.0101(10)
N2 0.0440(10) 0.0607(10) 0.0526(10) -0.0056(8) -0.0032(8) -0.0044(8)
C1 0.0437(12) 0.0585(12) 0.0591(13) -0.0090(10) -0.0048(9) 0.0036(10)
C2 0.0462(12) 0.0677(14) 0.0713(16) -0.0104(12) -0.0095(11) -0.0039(11)
C3 0.0642(15) 0.0673(14) 0.0614(15) -0.0094(11) -0.0173(11) -0.0048(12)
C4 0.0686(15) 0.0614(14) 0.0539(13) 0.0021(10) -0.0111(11) -0.0014(12)
C5 0.0551(13) 0.0596(13) 0.0566(13) 0.0020(10) -0.0082(10) -0.0056(11)
C6 0.0441(11) 0.0500(11) 0.0548(12) -0.0040(9) -0.0076(9) 0.0014(9)
C7 0.0471(12) 0.0680(14) 0.0519(12) -0.0059(10) -0.0036(9) -0.0058(11)
C8 0.0441(12) 0.0874(17) 0.0605(14) -0.0087(12) 0.0044(10) -0.0054(12)
C9 0.0461(11) 0.0500(11) 0.0518(12) -0.0065(9) -0.0039(9) 0.0054(10)
C10 0.0580(14) 0.0658(14) 0.0637(14) 0.0047(11) -0.0059(11) -0.0113(12)
C11 0.0687(15) 0.0699(15) 0.0562(14) 0.0074(11) -0.0039(11) -0.0036(13)
C12 0.0565(13) 0.0529(12) 0.0551(13) -0.0081(10) -0.0092(10) 0.0063(11)
C13 0.0505(13) 0.0621(13) 0.0608(14) -0.0073(11) -0.0055(10) -0.0054(11)
C14 0.0518(13) 0.0634(13) 0.0527(12) -0.0034(10) -0.0003(9) -0.0030(11)

loop_
_atom_type_symbol
_atom_type_description
_atom_type_scat_dispersion_real
_atom_type_scat_dispersion_imag
_atom_type_scat_source
C C 0.0181 0.0091 'International Tables Vol C Tables 4.2.6.8 and 6.1.1.4'
H H 0.0000 0.0000 'International Tables Vol C Tables 4.2.6.8 and 6.1.1.4'
N N 0.0311 0.0180 'International Tables Vol C Tables 4.2.6.8 and 6.1.1.4'
Cl Cl 0.3639 0.7018 'International Tables Vol C Tables 4.2.6.8 and 6.1.1.4'

loop_
_geom_angle_atom_site_label_1
_geom_angle_atom_site_label_2
_geom_angle_atom_site_label_3
_geom_angle
C8 N1 C1 116.8(2)
C8 N2 C9 121.32(19)
C8 N2 C7 119.81(18)
C9 N2 C7 118.55(17)
C2 C1 C6 119.2(2)
C2 C1 N1 118.7(2)
C6 C1 N1 122.10(19)
C3 C2 C1 121.2(2)
C3 C2 H2 119.4
C1 C2 H2 119.4
C2 C3 C4 118.9(2)
C2 C3 H3 120.6
C4 C3 H3 120.6
C3 C4 C5 120.9(2)
C3 C4 Cl1 119.86(18)
C5 C4 Cl1 119.24(19)
C6 C5 C4 119.8(2)
C6 C5 H5 120.1
C4 C5 H5 120.1
C5 C6 C1 119.9(2)
C5 C6 C7 119.9(2)
C1 C6 C7 120.1(2)
N2 C7 C6 111.51(18)
N2 C7 H7A 109.3
C6 C7 H7A 109.3
N2 C7 H7B 109.3
C6 C7 H7B 109.3
H7A C7 H7B 108.0
N1 C8 N2 127.8(2)
N1 C8 H8 116.1
N2 C8 H8 116.1
C10 C9 C14 118.1(2)
C10 C9 N2 121.8(2)
C14 C9 N2 120.2(2)
C11 C10 C9 120.6(2)
C11 C10 H10 119.7
C9 C10 H10 119.7
C12 C11 C10 120.4(2)
C12 C11 H11 119.8
C10 C11 H11 119.8
C11 C12 C13 120.1(2)
C11 C12 Cl2 120.02(19)
C13 C12 Cl2 119.83(18)
C12 C13 C14 119.6(2)
C12 C13 H13 120.2
C14 C13 H13 120.2
C13 C14 C9 121.1(2)
C13 C14 H14 119.5
C9 C14 H14 119.5

loop_
_geom_bond_atom_site_label_1
_geom_bond_atom_site_label_2
_geom_bond_distance
Cl1 C4 1.743(3)
Cl2 C12 1.742(2)
N1 C8 1.283(3)
N1 C1 1.403(3)
N2 C8 1.364(3)
N2 C9 1.421(3)
N2 C7 1.462(3)
C1 C2 1.389(3)
C1 C6 1.390(3)
C2 C3 1.368(4)
C2 H2 0.9300
C3 C4 1.382(3)
C3 H3 0.9300
C4 C5 1.384(3)
C5 C6 1.373(3)
C5 H5 0.9300
C6 C7 1.507(3)
C7 H7A 0.9700
C7 H7B 0.9700
C8 H8 0.9300
C9 C10 1.385(3)
C9 C14 1.392(3)
C10 C11 1.379(3)
C10 H10 0.9300
C11 C12 1.369(3)
C11 H11 0.9300
C12 C13 1.373(3)
C13 C14 1.380(3)
C13 H13 0.9300
C14 H14 0.9300

loop_
_geom_torsion_atom_site_label_1
_geom_torsion_atom_site_label_2
_geom_torsion_atom_site_label_3
_geom_torsion_atom_site_label_4
_geom_torsion
C8 N1 C1 C2 -174.2(2)
C8 N1 C1 C6 4.8(3)
C6 C1 C2 C3 -1.0(4)
N1 C1 C2 C3 178.1(2)
C1 C2 C3 C4 -0.8(4)
C2 C3 C4 C5 1.9(4)
C2 C3 C4 Cl1 -177.26(19)
C3 C4 C5 C6 -1.2(4)
Cl1 C4 C5 C6 177.97(17)
C4 C5 C6 C1 -0.6(3)
C4 C5 C6 C7 179.0(2)
C2 C1 C6 C5 1.7(3)
N1 C1 C6 C5 -177.4(2)
C2 C1 C6 C7 -177.9(2)
N1 C1 C6 C7 3.0(3)
C8 N2 C7 C6 15.3(3)
C9 N2 C7 C6 -171.17(18)
C5 C6 C7 N2 167.87(19)
C1 C6 C7 N2 -12.5(3)
C1 N1 C8 N2 -1.9(4)
C9 N2 C8 N1 177.5(2)
C7 N2 C8 N1 -9.1(4)
C8 N2 C9 C10 -13.1(3)
C7 N2 C9 C10 173.4(2)
C8 N2 C9 C14 167.6(2)
C7 N2 C9 C14 -5.8(3)
C14 C9 C10 C11 -1.4(3)
N2 C9 C10 C11 179.3(2)
C9 C10 C11 C12 1.4(4)
C10 C11 C12 C13 0.1(4)
C10 C11 C12 Cl2 178.93(19)
C11 C12 C13 C14 -1.5(3)
Cl2 C12 C13 C14 179.67(17)
C12 C13 C14 C9 1.4(3)
C10 C9 C14 C13 0.0(3)
N2 C9 C14 C13 179.3(2)
